data_4103055
loop_
_publ_author_name
'Richard A. Lewis'
'Guang Wu'
'Trevor W. Hayton'

_publ_contact_author_email hayton@chem.ucsb.edu
_publ_contact_author_name 'Trevor W. Hayton'
_publ_section_title
;
 Synthesis and Characterization of an Iron(IV) Ketimide Complex
;
_journal_name_full 'Journal of the American Chemical Society'
_journal_page_first 12814
_journal_page_last 12816
_journal_paper_doi 10.1021/ja104934n
_journal_volume 132
_journal_year 2010
_chemical_formula_sum 'C44 H88 Fe Li2 N4 O2'
_chemical_formula_weight 774.91
_chemical_name_systematic
; 
 di(Lithium tetrahydrofuran) Iron(II) tetrakis(bistert-butyl ketimide) 
;
_space_group_IT_number 14
_symmetry_cell_setting monoclinic
_symmetry_space_group_name_Hall '-P 2yn'
_symmetry_space_group_name_H-M 'P 1 21/n 1'
_atom_sites_solution_hydrogens geom
_atom_sites_solution_primary direct
_atom_sites_solution_secondary difmap
_audit_creation_method SHELXL-97
_cell_angle_alpha 90.00
_cell_angle_beta 96.678(2)
_cell_angle_gamma 90.00
_cell_formula_units_Z 4
_cell_length_a 12.5554(16)
_cell_length_b 19.869(3)
_cell_length_c 19.126(2)
_cell_measurement_reflns_used 152
_cell_measurement_temperature 150(2)
_cell_measurement_theta_max 26.926
_cell_measurement_theta_min 13.048
_cell_volume 4738.9(11)
_computing_structure_refinement 'SHELXL-97 (Sheldrick, 1997)'
_computing_structure_solution 'SHELXS-97 (Sheldrick, 1990)'
_diffrn_ambient_temperature 150(2)
_diffrn_measured_fraction_theta_full 0.999
_diffrn_measured_fraction_theta_max 0.999
_diffrn_measurement_device_type 'ccd area detector'
_diffrn_measurement_method 'omega scan'
_diffrn_radiation_monochromator graphite
_diffrn_radiation_source 'fine-focus sealed tube'
_diffrn_radiation_type MoK\a
_diffrn_radiation_wavelength 0.71073
_diffrn_reflns_av_R_equivalents 0.0764
_diffrn_reflns_av_sigmaI/netI 0.0764
_diffrn_reflns_limit_h_max 15
_diffrn_reflns_limit_h_min -15
_diffrn_reflns_limit_k_max 24
_diffrn_reflns_limit_k_min -24
_diffrn_reflns_limit_l_max 21
_diffrn_reflns_limit_l_min -23
_diffrn_reflns_number 39112
_diffrn_reflns_theta_full 26.02
_diffrn_reflns_theta_max 26.02
_diffrn_reflns_theta_min 1.48
_exptl_absorpt_coefficient_mu 0.354
_exptl_absorpt_correction_T_max 1.000
_exptl_absorpt_correction_T_min 0.708868
_exptl_absorpt_correction_type multi-scan
_exptl_absorpt_process_details SADABS
_exptl_crystal_colour black
_exptl_crystal_density_diffrn 1.086
_exptl_crystal_density_method 'not measured'
_exptl_crystal_description block
_exptl_crystal_F_000 1712
_exptl_crystal_size_max 0.4
_exptl_crystal_size_mid 0.25
_exptl_crystal_size_min 0.25
_refine_diff_density_max 0.972
_refine_diff_density_min -0.919
_refine_diff_density_rms 0.079
_refine_ls_extinction_method none
_refine_ls_goodness_of_fit_ref 1.063
_refine_ls_hydrogen_treatment constr
_refine_ls_matrix_type full
_refine_ls_number_parameters 496
_refine_ls_number_reflns 9333
_refine_ls_number_restraints 0
_refine_ls_restrained_S_all 1.063
_refine_ls_R_factor_all 0.1309
_refine_ls_R_factor_gt 0.0720
_refine_ls_shift/su_max 0.001
_refine_ls_shift/su_mean 0.000
_refine_ls_structure_factor_coef Fsqd
_refine_ls_weighting_details 'calc w=1/[\s^2^(Fo^2^)+(0.0557P)^2^+11.6597P] where P=(Fo^2^+2Fc^2^)/3'
_refine_ls_weighting_scheme calc
_refine_ls_wR_factor_gt 0.1488
_refine_ls_wR_factor_ref 0.1828
_reflns_number_gt 5727
_reflns_number_total 9333
_reflns_threshold_expression >2sigma(I)
_cod_data_source_file ja104934n_si_002_1.cif
_cod_data_source_block Complex_1
_cod_original_cell_volume 4738.8(11)
_cod_database_code 4103055

loop_
_symmetry_equiv_pos_as_xyz
'x, y, z'
'-x+1/2, y+1/2, -z+1/2'
'-x, -y, -z'
'x-1/2, -y-1/2, z-1/2'

loop_
_atom_site_label
_atom_site_type_symbol
_atom_site_fract_x
_atom_site_fract_y
_atom_site_fract_z
_atom_site_U_iso_or_equiv
_atom_site_adp_type
_atom_site_occupancy
_atom_site_symmetry_multiplicity
_atom_site_calc_flag
_atom_site_refinement_flags
Fe1 Fe 0.74999(4) 0.24438(2) 0.99816(3) 0.01785(14) Uani 1 1 d .
N4 N 0.7995(2) 0.16247(15) 1.05790(16) 0.0212(7) Uani 1 1 d .
N2 N 0.7915(2) 0.33344(15) 1.04682(16) 0.0214(7) Uani 1 1 d .
N1 N 0.5901(2) 0.26489(15) 0.98863(16) 0.0203(7) Uani 1 1 d .
C1 C 0.4969(3) 0.24175(19) 0.97892(19) 0.0214(8) Uani 1 1 d .
C19 C 0.8644(3) 0.23058(17) 0.85975(19) 0.0194(8) Uani 1 1 d .
C23 C 1.0633(3) 0.2536(2) 0.8504(3) 0.0387(11) Uani 1 1 d .
H23A H 1.0672 0.2723 0.8969 0.058 Uiso 1 1 calc R
H23B H 1.0475 0.2886 0.8162 0.058 Uiso 1 1 calc R
H23C H 1.1308 0.2332 0.8439 0.058 Uiso 1 1 calc R
O2 O 0.6128(2) 0.43518(14) 0.95450(15) 0.0317(7) Uani 1 1 d .
N3 N 0.8300(2) 0.21495(15) 0.91645(16) 0.0201(7) Uani 1 1 d .
O1 O 0.7718(3) 0.05164(14) 0.91205(16) 0.0396(8) Uani 1 1 d .
C25 C 0.7310(3) 0.2384(2) 0.7508(2) 0.0360(10) Uani 1 1 d .
H25A H 0.6880 0.2073 0.7738 0.054 Uiso 1 1 calc R
H25B H 0.7765 0.2138 0.7228 0.054 Uiso 1 1 calc R
H25C H 0.6851 0.2678 0.7210 0.054 Uiso 1 1 calc R
C6 C 0.4738(3) 0.1743(2) 0.9364(2) 0.0287(9) Uani 1 1 d .
C35 C 0.8662(4) 0.0178(2) 1.1701(3) 0.0469(13) Uani 1 1 d .
H35A H 0.8080 -0.0021 1.1401 0.070 Uiso 1 1 calc R
H35B H 0.8424 0.0292 1.2145 0.070 Uiso 1 1 calc R
H35C H 0.9244 -0.0137 1.1775 0.070 Uiso 1 1 calc R
C2 C 0.4033(3) 0.2765(2) 1.0143(2) 0.0262(9) Uani 1 1 d .
C28 C 0.8140(3) 0.13680(18) 1.1182(2) 0.0224(8) Uani 1 1 d .
C10 C 0.8650(3) 0.36817(18) 1.0803(2) 0.0231(9) Uani 1 1 d .
C20 C 0.9740(3) 0.1998(2) 0.8411(2) 0.0270(9) Uani 1 1 d .
C42 C 0.6711(4) 0.5038(2) 0.8662(2) 0.0392(11) Uani 1 1 d .
H42A H 0.7057 0.4733 0.8363 0.047 Uiso 1 1 calc R
H42B H 0.6949 0.5494 0.8587 0.047 Uiso 1 1 calc R
C29 C 0.7460(4) 0.1586(2) 1.1783(2) 0.0339(10) Uani 1 1 d .
C9 C 0.3570(3) 0.1589(3) 0.9046(3) 0.0439(12) Uani 1 1 d .
H9A H 0.3328 0.1931 0.8710 0.066 Uiso 1 1 calc R
H9B H 0.3113 0.1582 0.9416 0.066 Uiso 1 1 calc R
H9C H 0.3545 0.1159 0.8817 0.066 Uiso 1 1 calc R
C8 C 0.5148(4) 0.1164(2) 0.9850(3) 0.0409(12) Uani 1 1 d .
H8A H 0.5078 0.0748 0.9594 0.061 Uiso 1 1 calc R
H8B H 0.4734 0.1142 1.0242 0.061 Uiso 1 1 calc R
H8C H 0.5888 0.1238 1.0021 0.061 Uiso 1 1 calc R
C41 C 0.6936(3) 0.4839(2) 0.9425(3) 0.0378(11) Uani 1 1 d .
H41A H 0.7646 0.4644 0.9520 0.045 Uiso 1 1 calc R
H41B H 0.6892 0.5227 0.9727 0.045 Uiso 1 1 calc R
C33 C 0.9039(4) 0.0815(2) 1.1354(2) 0.0306(10) Uani 1 1 d .
C4 C 0.3138(3) 0.3042(2) 0.9601(3) 0.0409(12) Uani 1 1 d .
H4A H 0.2686 0.3339 0.9832 0.061 Uiso 1 1 calc R
H4B H 0.2718 0.2676 0.9390 0.061 Uiso 1 1 calc R
H4C H 0.3451 0.3286 0.9242 0.061 Uiso 1 1 calc R
C24 C 0.8007(3) 0.2804(2) 0.8066(2) 0.0275(9) Uani 1 1 d .
C3 C 0.3559(4) 0.2276(2) 1.0652(2) 0.0375(11) Uani 1 1 d .
H3A H 0.4111 0.2140 1.1014 0.056 Uiso 1 1 calc R
H3B H 0.3276 0.1887 1.0397 0.056 Uiso 1 1 calc R
H3C H 0.2995 0.2498 1.0862 0.056 Uiso 1 1 calc R
C7 C 0.5387(3) 0.1756(2) 0.8734(2) 0.0365(11) Uani 1 1 d .
H7A H 0.6132 0.1821 0.8897 0.055 Uiso 1 1 calc R
H7B H 0.5139 0.2118 0.8425 0.055 Uiso 1 1 calc R
H7C H 0.5297 0.1337 0.8484 0.055 Uiso 1 1 calc R
C12 C 0.7168(4) 0.4281(2) 1.1340(2) 0.0380(11) Uani 1 1 d .
H12A H 0.6877 0.3847 1.1428 0.057 Uiso 1 1 calc R
H12B H 0.6859 0.4441 1.0888 0.057 Uiso 1 1 calc R
H12C H 0.7005 0.4590 1.1699 0.057 Uiso 1 1 calc R
C21 C 1.0109(3) 0.1446(2) 0.8934(2) 0.0336(10) Uani 1 1 d .
H21A H 0.9599 0.1085 0.8890 0.050 Uiso 1 1 calc R
H21B H 1.0164 0.1625 0.9403 0.050 Uiso 1 1 calc R
H21C H 1.0796 0.1282 0.8839 0.050 Uiso 1 1 calc R
C27 C 0.7261(4) 0.3231(2) 0.8456(2) 0.0355(11) Uani 1 1 d .
H27A H 0.6855 0.3527 0.8129 0.053 Uiso 1 1 calc R
H27B H 0.7676 0.3492 0.8812 0.053 Uiso 1 1 calc R
H27C H 0.6780 0.2943 0.8672 0.053 Uiso 1 1 calc R
C43 C 0.5495(4) 0.4982(2) 0.8526(2) 0.0375(11) Uani 1 1 d .
H43A H 0.5153 0.5395 0.8654 0.045 Uiso 1 1 calc R
H43B H 0.5265 0.4882 0.8035 0.045 Uiso 1 1 calc R
C15 C 0.9856(3) 0.3556(2) 1.0668(2) 0.0299(10) Uani 1 1 d .
C5 C 0.4482(3) 0.3356(2) 1.0588(2) 0.0314(10) Uani 1 1 d .
H5A H 0.3939 0.3529 1.0853 0.047 Uiso 1 1 calc R
H5B H 0.4705 0.3703 1.0287 0.047 Uiso 1 1 calc R
H5C H 0.5087 0.3209 1.0905 0.047 Uiso 1 1 calc R
C11 C 0.8383(3) 0.4226(2) 1.1350(2) 0.0303(10) Uani 1 1 d .
C44 C 0.5245(4) 0.4406(2) 0.8995(2) 0.0392(11) Uani 1 1 d .
H44A H 0.4583 0.4493 0.9195 0.047 Uiso 1 1 calc R
H44B H 0.5164 0.3991 0.8727 0.047 Uiso 1 1 calc R
C22 C 0.9702(4) 0.1697(2) 0.7668(2) 0.0359(11) Uani 1 1 d .
H22A H 1.0393 0.1518 0.7602 0.054 Uiso 1 1 calc R
H22B H 0.9510 0.2042 0.7325 0.054 Uiso 1 1 calc R
H22C H 0.9177 0.1344 0.7613 0.054 Uiso 1 1 calc R
C40 C 0.7576(4) 0.0523(2) 0.8369(3) 0.0411(12) Uani 1 1 d .
H40A H 0.8230 0.0381 0.8187 0.049 Uiso 1 1 calc R
H40B H 0.7400 0.0973 0.8197 0.049 Uiso 1 1 calc R
C26 C 0.8685(4) 0.3296(2) 0.7673(3) 0.0431(12) Uani 1 1 d .
H26A H 0.8218 0.3568 0.7356 0.065 Uiso 1 1 calc R
H26B H 0.9159 0.3044 0.7412 0.065 Uiso 1 1 calc R
H26C H 0.9098 0.3580 0.8008 0.065 Uiso 1 1 calc R
C36 C 0.9478(4) 0.0591(3) 1.0676(3) 0.0534(15) Uani 1 1 d .
H36A H 1.0029 0.0261 1.0787 0.080 Uiso 1 1 calc R
H36B H 0.9771 0.0973 1.0458 0.080 Uiso 1 1 calc R
H36C H 0.8908 0.0400 1.0360 0.080 Uiso 1 1 calc R
C34 C 1.0009(4) 0.1118(3) 1.1825(3) 0.0502(13) Uani 1 1 d .
H34A H 0.9791 0.1246 1.2271 0.075 Uiso 1 1 calc R
H34B H 1.0265 0.1508 1.1598 0.075 Uiso 1 1 calc R
H34C H 1.0571 0.0789 1.1896 0.075 Uiso 1 1 calc R
C37 C 0.7258(4) -0.0096(2) 0.9357(3) 0.0524(14) Uani 1 1 d .
H37A H 0.6841 -0.0006 0.9743 0.063 Uiso 1 1 calc R
H37B H 0.7814 -0.0419 0.9511 0.063 Uiso 1 1 calc R
C14 C 0.8795(4) 0.4937(2) 1.1199(3) 0.0450(12) Uani 1 1 d .
H14A H 0.8469 0.5260 1.1481 0.068 Uiso 1 1 calc R
H14B H 0.8612 0.5041 1.0710 0.068 Uiso 1 1 calc R
H14C H 0.9559 0.4951 1.1312 0.068 Uiso 1 1 calc R
C31 C 0.7980(6) 0.1601(4) 1.2519(3) 0.091(3) Uani 1 1 d .
H31A H 0.8542 0.1931 1.2562 0.136 Uiso 1 1 calc R
H31B H 0.8276 0.1166 1.2643 0.136 Uiso 1 1 calc R
H31C H 0.7458 0.1716 1.2828 0.136 Uiso 1 1 calc R
C18 C 1.0084(4) 0.2812(2) 1.0678(4) 0.0623(17) Uani 1 1 d .
H18A H 1.0795 0.2736 1.0557 0.093 Uiso 1 1 calc R
H18B H 0.9574 0.2589 1.0343 0.093 Uiso 1 1 calc R
H18C H 1.0030 0.2637 1.1140 0.093 Uiso 1 1 calc R
C13 C 0.8813(4) 0.4006(3) 1.2101(2) 0.0522(14) Uani 1 1 d .
H13A H 0.8595 0.4326 1.2433 0.078 Uiso 1 1 calc R
H13B H 0.9582 0.3984 1.2145 0.078 Uiso 1 1 calc R
H13C H 0.8530 0.3571 1.2195 0.078 Uiso 1 1 calc R
Li2 Li 0.6413(5) 0.3562(3) 1.0174(4) 0.0269(15) Uani 1 1 d .
C30 C 0.6522(5) 0.1046(3) 1.1795(4) 0.0753(19) Uani 1 1 d .
H30A H 0.5966 0.1229 1.2043 0.113 Uiso 1 1 calc R
H30B H 0.6803 0.0645 1.2027 0.113 Uiso 1 1 calc R
H30C H 0.6232 0.0940 1.1321 0.113 Uiso 1 1 calc R
C39 C 0.6676(7) 0.0045(3) 0.8132(4) 0.0950(18) Uani 1 1 d .
H39A H 0.6020 0.0290 0.7981 0.114 Uiso 1 1 calc R
H39B H 0.6855 -0.0233 0.7745 0.114 Uiso 1 1 calc R
Li1 Li 0.8403(6) 0.1286(3) 0.9677(4) 0.0284(15) Uani 1 1 d .
C16 C 1.0764(4) 0.3884(4) 1.1146(4) 0.106(3) Uani 1 1 d .
H16A H 1.0718 0.3754 1.1625 0.159 Uiso 1 1 calc R
H16B H 1.0707 0.4364 1.1105 0.159 Uiso 1 1 calc R
H16C H 1.1440 0.3740 1.1009 0.159 Uiso 1 1 calc R
C17 C 0.9933(5) 0.3810(4) 0.9921(4) 0.081(2) Uani 1 1 d .
H17A H 1.0647 0.3738 0.9803 0.122 Uiso 1 1 calc R
H17B H 0.9770 0.4282 0.9896 0.122 Uiso 1 1 calc R
H17C H 0.9431 0.3569 0.9596 0.122 Uiso 1 1 calc R
C32 C 0.6865(5) 0.2217(3) 1.1590(3) 0.0682(19) Uani 1 1 d .
H32A H 0.6449 0.2340 1.1961 0.102 Uiso 1 1 calc R
H32B H 0.6396 0.2149 1.1162 0.102 Uiso 1 1 calc R
H32C H 0.7364 0.2570 1.1522 0.102 Uiso 1 1 calc R
C38 C 0.6557(7) -0.0352(3) 0.8730(4) 0.0950(18) Uani 1 1 d .
H38A H 0.6746 -0.0815 0.8639 0.114 Uiso 1 1 calc R
H38B H 0.5815 -0.0343 0.8824 0.114 Uiso 1 1 calc R

loop_
_atom_site_aniso_label
_atom_site_aniso_U_11
_atom_site_aniso_U_22
_atom_site_aniso_U_33
_atom_site_aniso_U_23
_atom_site_aniso_U_13
_atom_site_aniso_U_12
Fe1 0.0189(2) 0.0180(3) 0.0173(3) -0.0005(2) 0.00465(18) 0.0030(2)
N4 0.0251(17) 0.0218(16) 0.0170(18) 0.0004(14) 0.0038(13) -0.0007(13)
N2 0.0228(17) 0.0240(16) 0.0176(18) 0.0039(13) 0.0032(13) 0.0005(13)
N1 0.0208(16) 0.0257(17) 0.0148(16) 0.0007(13) 0.0034(12) 0.0012(13)
C1 0.025(2) 0.026(2) 0.0143(19) 0.0012(16) 0.0040(15) 0.0012(16)
C19 0.024(2) 0.0163(17) 0.018(2) -0.0015(15) 0.0040(16) -0.0017(15)
C23 0.031(2) 0.046(3) 0.042(3) -0.003(2) 0.013(2) -0.008(2)
O2 0.0333(16) 0.0294(15) 0.0310(17) 0.0057(13) -0.0022(13) 0.0001(13)
N3 0.0223(16) 0.0217(16) 0.0171(18) -0.0037(13) 0.0061(13) -0.0012(13)
O1 0.062(2) 0.0258(15) 0.0336(19) -0.0007(13) 0.0154(16) -0.0086(14)
C25 0.036(2) 0.045(3) 0.026(2) 0.005(2) -0.0004(18) 0.003(2)
C6 0.028(2) 0.030(2) 0.028(2) -0.0073(18) 0.0065(18) -0.0038(18)
C35 0.066(3) 0.031(2) 0.045(3) 0.008(2) 0.010(3) 0.014(2)
C2 0.0197(19) 0.032(2) 0.028(2) -0.0060(18) 0.0046(17) 0.0028(16)
C28 0.028(2) 0.0200(19) 0.020(2) 0.0013(16) 0.0067(17) 0.0002(16)
C10 0.025(2) 0.0201(19) 0.024(2) 0.0019(16) 0.0019(17) -0.0002(16)
C20 0.030(2) 0.029(2) 0.023(2) -0.0021(17) 0.0075(18) 0.0025(17)
C42 0.051(3) 0.026(2) 0.042(3) 0.000(2) 0.015(2) 0.002(2)
C29 0.042(3) 0.040(2) 0.021(2) 0.0072(19) 0.0106(19) 0.015(2)
C9 0.032(3) 0.052(3) 0.047(3) -0.021(2) 0.005(2) -0.010(2)
C8 0.047(3) 0.025(2) 0.052(3) -0.003(2) 0.010(2) -0.003(2)
C41 0.032(2) 0.028(2) 0.052(3) 0.002(2) -0.002(2) 0.0029(19)
C33 0.042(3) 0.027(2) 0.023(2) 0.0050(18) 0.0085(19) 0.0124(19)
C4 0.026(2) 0.052(3) 0.044(3) -0.005(2) -0.002(2) 0.013(2)
C24 0.032(2) 0.028(2) 0.023(2) 0.0074(17) 0.0049(18) 0.0017(18)
C3 0.033(2) 0.044(3) 0.039(3) -0.008(2) 0.016(2) -0.007(2)
C7 0.033(2) 0.044(3) 0.033(3) -0.016(2) 0.005(2) -0.002(2)
C12 0.042(3) 0.041(3) 0.033(3) -0.018(2) 0.010(2) 0.002(2)
C21 0.031(2) 0.040(3) 0.031(3) 0.002(2) 0.0092(19) 0.0092(19)
C27 0.043(3) 0.027(2) 0.036(3) 0.0070(19) 0.004(2) 0.0101(19)
C43 0.054(3) 0.032(2) 0.026(3) 0.0006(19) -0.001(2) -0.001(2)
C15 0.022(2) 0.025(2) 0.042(3) -0.0033(19) 0.0013(19) -0.0029(17)
C5 0.028(2) 0.033(2) 0.035(3) -0.0078(19) 0.0131(19) 0.0040(18)
C11 0.033(2) 0.032(2) 0.026(2) -0.0062(18) 0.0039(19) -0.0025(18)
C44 0.034(3) 0.044(3) 0.038(3) 0.004(2) -0.001(2) 0.005(2)
C22 0.040(3) 0.040(3) 0.030(3) -0.006(2) 0.015(2) 0.000(2)
C40 0.058(3) 0.026(2) 0.041(3) -0.003(2) 0.010(2) -0.004(2)
C26 0.056(3) 0.039(3) 0.036(3) 0.019(2) 0.012(2) 0.000(2)
C36 0.069(4) 0.061(3) 0.033(3) 0.015(2) 0.018(3) 0.044(3)
C34 0.037(3) 0.052(3) 0.059(4) 0.010(3) -0.003(2) 0.011(2)
C37 0.068(4) 0.028(2) 0.066(4) 0.005(2) 0.029(3) -0.011(2)
C14 0.048(3) 0.032(2) 0.055(3) -0.010(2) 0.007(2) -0.005(2)
C31 0.113(6) 0.129(6) 0.030(3) -0.007(4) 0.006(3) 0.082(5)
C18 0.034(3) 0.034(3) 0.119(6) 0.009(3) 0.012(3) 0.010(2)
C13 0.057(3) 0.072(4) 0.025(3) -0.008(3) -0.002(2) 0.000(3)
Li2 0.023(3) 0.025(3) 0.033(4) -0.002(3) 0.001(3) 0.005(3)
C30 0.065(4) 0.081(5) 0.086(5) 0.013(4) 0.033(4) -0.004(3)
C39 0.145(5) 0.072(3) 0.072(4) -0.019(3) 0.024(3) -0.067(3)
Li1 0.041(4) 0.023(3) 0.023(4) 0.000(3) 0.011(3) 0.005(3)
C16 0.028(3) 0.129(6) 0.157(8) -0.101(6) -0.003(4) -0.004(4)
C17 0.051(4) 0.113(6) 0.090(5) 0.042(4) 0.045(3) 0.029(4)
C32 0.093(5) 0.076(4) 0.042(3) 0.016(3) 0.033(3) 0.050(4)
C38 0.145(5) 0.072(3) 0.072(4) -0.019(3) 0.024(3) -0.067(3)

loop_
_atom_type_symbol
_atom_type_description
_atom_type_scat_dispersion_real
_atom_type_scat_dispersion_imag
_atom_type_scat_source
C C 0.0033 0.0016 'International Tables Vol C Tables 4.2.6.8 and 6.1.1.4'
H H 0.0000 0.0000 'International Tables Vol C Tables 4.2.6.8 and 6.1.1.4'
Li Li -0.0003 0.0001 'International Tables Vol C Tables 4.2.6.8 and 6.1.1.4'
N N 0.0061 0.0033 'International Tables Vol C Tables 4.2.6.8 and 6.1.1.4'
O O 0.0106 0.0060 'International Tables Vol C Tables 4.2.6.8 and 6.1.1.4'
Fe Fe 0.3463 0.8444 'International Tables Vol C Tables 4.2.6.8 and 6.1.1.4'

loop_
_geom_angle_atom_site_label_1
_geom_angle_atom_site_label_2
_geom_angle_atom_site_label_3
_geom_angle
N1 Fe1 N2 93.70(12)
N1 Fe1 N3 123.87(12)
N2 Fe1 N3 118.42(12)
N1 Fe1 N4 116.26(12)
N2 Fe1 N4 113.01(12)
N3 Fe1 N4 93.16(12)
C28 N4 Li1 129.8(3)
C28 N4 Fe1 147.1(3)
Li1 N4 Fe1 82.9(2)
C10 N2 Li2 129.9(3)
C10 N2 Fe1 146.9(3)
Li2 N2 Fe1 83.2(2)
C1 N1 Li2 130.2(3)
C1 N1 Fe1 146.7(3)
Li2 N1 Fe1 82.7(2)
N1 C1 C6 120.1(3)
N1 C1 C2 120.3(3)
C6 C1 C2 119.4(3)
N3 C19 C24 121.1(3)
N3 C19 C20 119.7(3)
C24 C19 C20 119.2(3)
C20 C23 H23A 109.5
C20 C23 H23B 109.5
H23A C23 H23B 109.5
C20 C23 H23C 109.5
H23A C23 H23C 109.5
H23B C23 H23C 109.5
C41 O2 C44 109.3(3)
C41 O2 Li2 123.2(3)
C44 O2 Li2 124.8(3)
C19 N3 Li1 129.5(3)
C19 N3 Fe1 147.4(3)
Li1 N3 Fe1 83.0(2)
C40 O1 C37 108.4(4)
C40 O1 Li1 121.7(3)
C37 O1 Li1 129.9(4)
C24 C25 H25A 109.5
C24 C25 H25B 109.5
H25A C25 H25B 109.5
C24 C25 H25C 109.5
H25A C25 H25C 109.5
H25B C25 H25C 109.5
C8 C6 C7 108.6(4)
C8 C6 C9 109.0(4)
C7 C6 C9 105.1(4)
C8 C6 C1 107.3(3)
C7 C6 C1 108.0(3)
C9 C6 C1 118.6(3)
C33 C35 H35A 109.5
C33 C35 H35B 109.5
H35A C35 H35B 109.5
C33 C35 H35C 109.5
H35A C35 H35C 109.5
H35B C35 H35C 109.5
C5 C2 C4 107.2(3)
C5 C2 C3 106.1(3)
C4 C2 C3 110.2(4)
C5 C2 C1 109.4(3)
C4 C2 C1 112.9(3)
C3 C2 C1 110.8(3)
N4 C28 C29 121.9(3)
N4 C28 C33 119.8(3)
C29 C28 C33 118.3(3)
N2 C10 C11 120.9(3)
N2 C10 C15 119.1(3)
C11 C10 C15 120.0(3)
C21 C20 C22 107.6(3)
C21 C20 C23 105.2(3)
C22 C20 C23 108.7(3)
C21 C20 C19 109.6(3)
C22 C20 C19 115.1(3)
C23 C20 C19 110.2(3)
C41 C42 C43 102.6(4)
C41 C42 H42A 111.2
C43 C42 H42A 111.2
C41 C42 H42B 111.2
C43 C42 H42B 111.2
H42A C42 H42B 109.2
C31 C29 C32 111.9(5)
C31 C29 C28 119.0(4)
C32 C29 C28 110.6(4)
C31 C29 C30 104.1(5)
C32 C29 C30 102.7(5)
C28 C29 C30 106.8(4)
C6 C9 H9A 109.5
C6 C9 H9B 109.5
H9A C9 H9B 109.5
C6 C9 H9C 109.5
H9A C9 H9C 109.5
H9B C9 H9C 109.5
C6 C8 H8A 109.5
C6 C8 H8B 109.5
H8A C8 H8B 109.5
C6 C8 H8C 109.5
H8A C8 H8C 109.5
H8B C8 H8C 109.5
O2 C41 C42 105.9(4)
O2 C41 H41A 110.5
C42 C41 H41A 110.5
O2 C41 H41B 110.5
C42 C41 H41B 110.5
H41A C41 H41B 108.7
C35 C33 C36 106.7(4)
C35 C33 C34 109.4(4)
C36 C33 C34 105.6(4)
C35 C33 C28 114.5(4)
C36 C33 C28 110.1(3)
C34 C33 C28 110.2(3)
C2 C4 H4A 109.5
C2 C4 H4B 109.5
H4A C4 H4B 109.5
C2 C4 H4C 109.5
H4A C4 H4C 109.5
H4B C4 H4C 109.5
C27 C24 C25 107.9(3)
C27 C24 C26 106.9(3)
C25 C24 C26 107.8(4)
C27 C24 C19 109.3(3)
C25 C24 C19 108.2(3)
C26 C24 C19 116.5(3)
C2 C3 H3A 109.5
C2 C3 H3B 109.5
H3A C3 H3B 109.5
C2 C3 H3C 109.5
H3A C3 H3C 109.5
H3B C3 H3C 109.5
C6 C7 H7A 109.5
C6 C7 H7B 109.5
H7A C7 H7B 109.5
C6 C7 H7C 109.5
H7A C7 H7C 109.5
H7B C7 H7C 109.5
C11 C12 H12A 109.5
C11 C12 H12B 109.5
H12A C12 H12B 109.5
C11 C12 H12C 109.5
H12A C12 H12C 109.5
H12B C12 H12C 109.5
C20 C21 H21A 109.5
C20 C21 H21B 109.5
H21A C21 H21B 109.5
C20 C21 H21C 109.5
H21A C21 H21C 109.5
H21B C21 H21C 109.5
C24 C27 H27A 109.5
C24 C27 H27B 109.5
H27A C27 H27B 109.5
C24 C27 H27C 109.5
H27A C27 H27C 109.5
H27B C27 H27C 109.5
C44 C43 C42 103.1(4)
C44 C43 H43A 111.1
C42 C43 H43A 111.1
C44 C43 H43B 111.1
C42 C43 H43B 111.1
H43A C43 H43B 109.1
C18 C15 C16 106.5(5)
C18 C15 C17 107.6(5)
C16 C15 C17 107.2(5)
C18 C15 C10 109.7(3)
C16 C15 C10 119.9(4)
C17 C15 C10 105.4(4)
C2 C5 H5A 109.5
C2 C5 H5B 109.5
H5A C5 H5B 109.5
C2 C5 H5C 109.5
H5A C5 H5C 109.5
H5B C5 H5C 109.5
C12 C11 C13 105.8(4)
C12 C11 C14 106.7(4)
C13 C11 C14 110.2(4)
C12 C11 C10 109.4(3)
C13 C11 C10 110.4(4)
C14 C11 C10 113.9(4)
O2 C44 C43 107.2(4)
O2 C44 H44A 110.3
C43 C44 H44A 110.3
O2 C44 H44B 110.3
C43 C44 H44B 110.3
H44A C44 H44B 108.5
C20 C22 H22A 109.5
C20 C22 H22B 109.5
H22A C22 H22B 109.5
C20 C22 H22C 109.5
H22A C22 H22C 109.5
H22B C22 H22C 109.5
O1 C40 C39 107.4(4)
O1 C40 H40A 110.2
C39 C40 H40A 110.2
O1 C40 H40B 110.2
C39 C40 H40B 110.2
H40A C40 H40B 108.5
C24 C26 H26A 109.5
C24 C26 H26B 109.5
H26A C26 H26B 109.5
C24 C26 H26C 109.5
H26A C26 H26C 109.5
H26B C26 H26C 109.5
C33 C36 H36A 109.5
C33 C36 H36B 109.5
H36A C36 H36B 109.5
C33 C36 H36C 109.5
H36A C36 H36C 109.5
H36B C36 H36C 109.5
C33 C34 H34A 109.5
C33 C34 H34B 109.5
H34A C34 H34B 109.5
C33 C34 H34C 109.5
H34A C34 H34C 109.5
H34B C34 H34C 109.5
O1 C37 C38 104.9(4)
O1 C37 H37A 110.8
C38 C37 H37A 110.8
O1 C37 H37B 110.8
C38 C37 H37B 110.8
H37A C37 H37B 108.8
C11 C14 H14A 109.5
C11 C14 H14B 109.5
H14A C14 H14B 109.5
C11 C14 H14C 109.5
H14A C14 H14C 109.5
H14B C14 H14C 109.5
C29 C31 H31A 109.5
C29 C31 H31B 109.5
H31A C31 H31B 109.5
C29 C31 H31C 109.5
H31A C31 H31C 109.5
H31B C31 H31C 109.5
C15 C18 H18A 109.5
C15 C18 H18B 109.5
H18A C18 H18B 109.5
C15 C18 H18C 109.5
H18A C18 H18C 109.5
H18B C18 H18C 109.5
C11 C13 H13A 109.5
C11 C13 H13B 109.5
H13A C13 H13B 109.5
C11 C13 H13C 109.5
H13A C13 H13C 109.5
H13B C13 H13C 109.5
N2 Li2 N1 98.0(3)
N2 Li2 O2 117.1(4)
N1 Li2 O2 121.7(4)
C29 C30 H30A 109.5
C29 C30 H30B 109.5
H30A C30 H30B 109.5
C29 C30 H30C 109.5
H30A C30 H30C 109.5
H30B C30 H30C 109.5
C38 C39 C40 104.8(6)
C38 C39 H39A 110.8
C40 C39 H39A 110.8
C38 C39 H39B 110.8
C40 C39 H39B 110.8
H39A C39 H39B 108.9
N3 Li1 N4 97.4(3)
N3 Li1 O1 113.7(4)
N4 Li1 O1 126.0(4)
C15 C16 H16A 109.5
C15 C16 H16B 109.5
H16A C16 H16B 109.5
C15 C16 H16C 109.5
H16A C16 H16C 109.5
H16B C16 H16C 109.5
C15 C17 H17A 109.5
C15 C17 H17B 109.5
H17A C17 H17B 109.5
C15 C17 H17C 109.5
H17A C17 H17C 109.5
H17B C17 H17C 109.5
C29 C32 H32A 109.5
C29 C32 H32B 109.5
H32A C32 H32B 109.5
C29 C32 H32C 109.5
H32A C32 H32C 109.5
H32B C32 H32C 109.5
C39 C38 C37 110.6(5)
C39 C38 H38A 109.5
C37 C38 H38A 109.5
C39 C38 H38B 109.5
C37 C38 H38B 109.5
H38A C38 H38B 108.1

loop_
_geom_bond_atom_site_label_1
_geom_bond_atom_site_label_2
_geom_bond_distance
Fe1 N1 2.036(3)
Fe1 N2 2.039(3)
Fe1 N3 2.039(3)
Fe1 N4 2.044(3)
N4 C28 1.254(5)
N4 Li1 1.975(7)
N2 C10 1.265(5)
N2 Li2 1.957(7)
N1 C1 1.251(5)
N1 Li2 1.981(7)
C1 C6 1.576(5)
C1 C2 1.581(5)
C19 N3 1.252(5)
C19 C24 1.570(5)
C19 C20 1.584(5)
C23 C20 1.544(6)
C23 H23A 0.9600
C23 H23B 0.9600
C23 H23C 0.9600
O2 C41 1.439(5)
O2 C44 1.441(5)
O2 Li2 1.985(7)
N3 Li1 1.973(7)
O1 C40 1.428(5)
O1 C37 1.441(5)
O1 Li1 1.998(7)
C25 C24 1.545(6)
C25 H25A 0.9600
C25 H25B 0.9600
C25 H25C 0.9600
C6 C8 1.531(6)
C6 C7 1.532(6)
C6 C9 1.552(6)
C35 C33 1.531(6)
C35 H35A 0.9600
C35 H35B 0.9600
C35 H35C 0.9600
C2 C5 1.519(6)
C2 C4 1.540(6)
C2 C3 1.543(6)
C28 C29 1.570(5)
C28 C33 1.582(5)
C10 C11 1.567(5)
C10 C15 1.585(5)
C20 C21 1.520(6)
C20 C22 1.537(6)
C42 C41 1.506(6)
C42 C43 1.522(6)
C42 H42A 0.9700
C42 H42B 0.9700
C29 C31 1.482(7)
C29 C32 1.483(6)
C29 C30 1.596(7)
C9 H9A 0.9600
C9 H9B 0.9600
C9 H9C 0.9600
C8 H8A 0.9600
C8 H8B 0.9600
C8 H8C 0.9600
C41 H41A 0.9700
C41 H41B 0.9700
C33 C36 1.531(6)
C33 C34 1.549(7)
C4 H4A 0.9600
C4 H4B 0.9600
C4 H4C 0.9600
C24 C27 1.523(6)
C24 C26 1.546(6)
C3 H3A 0.9600
C3 H3B 0.9600
C3 H3C 0.9600
C7 H7A 0.9600
C7 H7B 0.9600
C7 H7C 0.9600
C12 C11 1.527(6)
C12 H12A 0.9600
C12 H12B 0.9600
C12 H12C 0.9600
C21 H21A 0.9600
C21 H21B 0.9600
C21 H21C 0.9600
C27 H27A 0.9600
C27 H27B 0.9600
C27 H27C 0.9600
C43 C44 1.510(6)
C43 H43A 0.9700
C43 H43B 0.9700
C15 C18 1.505(6)
C15 C16 1.522(7)
C15 C17 1.529(7)
C5 H5A 0.9600
C5 H5B 0.9600
C5 H5C 0.9600
C11 C13 1.539(6)
C11 C14 1.543(6)
C44 H44A 0.9700
C44 H44B 0.9700
C22 H22A 0.9600
C22 H22B 0.9600
C22 H22C 0.9600
C40 C39 1.505(7)
C40 H40A 0.9700
C40 H40B 0.9700
C26 H26A 0.9600
C26 H26B 0.9600
C26 H26C 0.9600
C36 H36A 0.9600
C36 H36B 0.9600
C36 H36C 0.9600
C34 H34A 0.9600
C34 H34B 0.9600
C34 H34C 0.9600
C37 C38 1.492(8)
C37 H37A 0.9700
C37 H37B 0.9700
C14 H14A 0.9600
C14 H14B 0.9600
C14 H14C 0.9600
C31 H31A 0.9600
C31 H31B 0.9600
C31 H31C 0.9600
C18 H18A 0.9600
C18 H18B 0.9600
C18 H18C 0.9600
C13 H13A 0.9600
C13 H13B 0.9600
C13 H13C 0.9600
C30 H30A 0.9600
C30 H30B 0.9600
C30 H30C 0.9600
C39 C38 1.412(9)
C39 H39A 0.9700
C39 H39B 0.9700
C16 H16A 0.9600
C16 H16B 0.9600
C16 H16C 0.9600
C17 H17A 0.9600
C17 H17B 0.9600
C17 H17C 0.9600
C32 H32A 0.9600
C32 H32B 0.9600
C32 H32C 0.9600
C38 H38A 0.9700
C38 H38B 0.9700

loop_
_geom_torsion_atom_site_label_1
_geom_torsion_atom_site_label_2
_geom_torsion_atom_site_label_3
_geom_torsion_atom_site_label_4
_geom_torsion
N1 Fe1 N4 C28 -69.3(5)
N2 Fe1 N4 C28 37.5(5)
N3 Fe1 N4 C28 160.2(5)
N1 Fe1 N4 Li1 116.6(2)
N2 Fe1 N4 Li1 -136.7(2)
N3 Fe1 N4 Li1 -14.0(2)
N1 Fe1 N2 C10 169.2(5)
N3 Fe1 N2 C10 -58.8(5)
N4 Fe1 N2 C10 48.6(5)
N1 Fe1 N2 Li2 -11.3(2)
N3 Fe1 N2 Li2 120.7(2)
N4 Fe1 N2 Li2 -131.9(2)
N2 Fe1 N1 C1 -160.9(5)
N3 Fe1 N1 C1 70.9(5)
N4 Fe1 N1 C1 -43.0(5)
N2 Fe1 N1 Li2 11.2(2)
N3 Fe1 N1 Li2 -117.0(2)
N4 Fe1 N1 Li2 129.1(2)
Li2 N1 C1 C6 163.0(4)
Fe1 N1 C1 C6 -27.2(7)
Li2 N1 C1 C2 -21.9(6)
Fe1 N1 C1 C2 147.8(4)
C24 C19 N3 Li1 144.9(4)
C20 C19 N3 Li1 -35.2(6)
C24 C19 N3 Fe1 -34.7(7)
C20 C19 N3 Fe1 145.2(4)
N1 Fe1 N3 C19 68.9(5)
N2 Fe1 N3 C19 -48.0(5)
N4 Fe1 N3 C19 -166.3(5)
N1 Fe1 N3 Li1 -110.8(2)
N2 Fe1 N3 Li1 132.3(2)
N4 Fe1 N3 Li1 14.0(2)
N1 C1 C6 C8 75.6(4)
C2 C1 C6 C8 -99.5(4)
N1 C1 C6 C7 -41.2(5)
C2 C1 C6 C7 143.6(4)
N1 C1 C6 C9 -160.5(4)
C2 C1 C6 C9 24.4(5)
N1 C1 C2 C5 -1.6(5)
C6 C1 C2 C5 173.5(3)
N1 C1 C2 C4 117.7(4)
C6 C1 C2 C4 -67.2(5)
N1 C1 C2 C3 -118.2(4)
C6 C1 C2 C3 56.9(5)
Li1 N4 C28 C29 -160.3(4)
Fe1 N4 C28 C29 27.2(7)
Li1 N4 C28 C33 20.6(6)
Fe1 N4 C28 C33 -151.9(4)
Li2 N2 C10 C11 29.8(6)
Fe1 N2 C10 C11 -150.9(4)
Li2 N2 C10 C15 -150.7(4)
Fe1 N2 C10 C15 28.6(7)
N3 C19 C20 C21 9.7(5)
C24 C19 C20 C21 -170.4(3)
N3 C19 C20 C22 131.1(4)
C24 C19 C20 C22 -48.9(5)
N3 C19 C20 C23 -105.6(4)
C24 C19 C20 C23 74.3(4)
N4 C28 C29 C31 -145.2(5)
C33 C28 C29 C31 33.9(6)
N4 C28 C29 C32 -13.6(6)
C33 C28 C29 C32 165.5(4)
N4 C28 C29 C30 97.5(5)
C33 C28 C29 C30 -83.4(5)
C44 O2 C41 C42 -18.9(4)
Li2 O2 C41 C42 143.3(4)
C43 C42 C41 O2 32.4(4)
N4 C28 C33 C35 -130.3(4)
C29 C28 C33 C35 50.6(5)
N4 C28 C33 C36 -10.1(6)
C29 C28 C33 C36 170.8(4)
N4 C28 C33 C34 106.0(4)
C29 C28 C33 C34 -73.1(5)
N3 C19 C24 C27 21.8(5)
C20 C19 C24 C27 -158.2(3)
N3 C19 C24 C25 -95.5(4)
C20 C19 C24 C25 84.6(4)
N3 C19 C24 C26 142.9(4)
C20 C19 C24 C26 -37.0(5)
C41 C42 C43 C44 -33.2(4)
N2 C10 C15 C18 -46.5(6)
C11 C10 C15 C18 133.0(4)
N2 C10 C15 C16 -170.2(5)
C11 C10 C15 C16 9.3(7)
N2 C10 C15 C17 69.1(5)
C11 C10 C15 C17 -111.4(5)
N2 C10 C11 C12 -4.5(5)
C15 C10 C11 C12 176.0(4)
N2 C10 C11 C13 111.5(4)
C15 C10 C11 C13 -67.9(5)
N2 C10 C11 C14 -123.9(4)
C15 C10 C11 C14 56.7(5)
C41 O2 C44 C43 -2.8(5)
Li2 O2 C44 C43 -164.6(4)
C42 C43 C44 O2 22.8(5)
C37 O1 C40 C39 20.8(6)
Li1 O1 C40 C39 -156.9(5)
C40 O1 C37 C38 -16.4(6)
Li1 O1 C37 C38 161.1(5)
C10 N2 Li2 N1 -168.6(4)
Fe1 N2 Li2 N1 11.7(2)
C10 N2 Li2 O2 59.4(6)
Fe1 N2 Li2 O2 -120.2(4)
C1 N1 Li2 N2 162.6(3)
Fe1 N1 Li2 N2 -11.8(2)
C1 N1 Li2 O2 -68.5(6)
Fe1 N1 Li2 O2 117.2(4)
C41 O2 Li2 N2 -14.0(6)
C44 O2 Li2 N2 145.3(4)
C41 O2 Li2 N1 -134.1(4)
C44 O2 Li2 N1 25.2(6)
O1 C40 C39 C38 -16.6(8)
C19 N3 Li1 N4 165.6(3)
Fe1 N3 Li1 N4 -14.6(2)
C19 N3 Li1 O1 -59.7(6)
Fe1 N3 Li1 O1 120.1(3)
C28 N4 Li1 N3 -161.4(4)
Fe1 N4 Li1 N3 14.5(2)
C28 N4 Li1 O1 72.2(6)
Fe1 N4 Li1 O1 -111.9(4)
C40 O1 Li1 N3 24.1(6)
C37 O1 Li1 N3 -153.1(4)
C40 O1 Li1 N4 143.5(4)
C37 O1 Li1 N4 -33.6(7)
C40 C39 C38 C37 6.5(9)
O1 C37 C38 C39 5.7(8)
